data_2200538
loop_
_publ_author_name
'Graham Smith'
'Steven E. Bottle'
'Damien A. Reid'
'Raymond C. Bott'

_publ_section_title
;
 An isoindoline EPR label:
 5-acetamido-1,1,3,3-tetramethylisoindolin-2-yloxyl
;
_journal_issue 8
_journal_name_full 'Acta Crystallographica Section E'
_journal_page_first o786
_journal_page_last o787
_journal_paper_doi 10.1107/S1600536801010716
_journal_volume 57
_journal_year 2001
_chemical_formula_iupac 'C14 H19 N2 O2'
_chemical_formula_moiety 'C14 H19 N2 O2'
_chemical_formula_sum 'C14 H19 N2 O2'
_chemical_formula_weight 247.32
_chemical_melting_point 469(2)
_chemical_name_systematic
;
5-acetamido-1,1,3,3-tetramethylisoindolin-2-yloxyl
;
_space_group_IT_number 9
_symmetry_cell_setting monoclinic
_symmetry_space_group_name_Hall 'C -2yc'
_symmetry_space_group_name_H-M 'C 1 c 1'
_cell_angle_alpha 90
_cell_angle_beta 91.56(2)
_cell_angle_gamma 90
_cell_formula_units_Z 4
_cell_length_a 14.325(4)
_cell_length_b 8.536(8)
_cell_length_c 11.513(4)
_cell_measurement_reflns_used 25
_cell_measurement_temperature 295
_cell_measurement_theta_max 16.3
_cell_measurement_theta_min 10.4
_cell_volume 1407.3(15)
_computing_cell_refinement 'MSC/AFC Diffractometer Control Software'
_computing_data_collection
;
MSC/AFC Diffractometer Control Software (Molecular Structure Corporation,
1999a)
;
_computing_data_reduction
;
TEXSAN for Windows (Molecular Structure Corporation, 1999b)
;
_computing_publication_material
;
TEXSAN for Windows (Molecular Structure Corporation, 1999b)
and PLATON for Windows (Spek, 1999)
;
_computing_structure_refinement
;
SHELXL97 (Sheldrick, 1997)
;
_computing_structure_solution
;
SHELXS97 (Sheldrick, 1997)
;
_diffrn_ambient_temperature 295(2)
_diffrn_measured_fraction_theta_full 1.000
_diffrn_measured_fraction_theta_max 1.000
_diffrn_measurement_device 'Rigaku AFC-7R'
_diffrn_measurement_method \w-2\q
_diffrn_radiation_monochromator graphite
_diffrn_radiation_source 'Rigaku rotating anode'
_diffrn_radiation_type 'Mo K\a'
_diffrn_radiation_wavelength .71069
_diffrn_reflns_av_R_equivalents .020
_diffrn_reflns_limit_h_max 16
_diffrn_reflns_limit_h_min 0
_diffrn_reflns_limit_k_max 10
_diffrn_reflns_limit_k_min 0
_diffrn_reflns_limit_l_max 13
_diffrn_reflns_limit_l_min -13
_diffrn_reflns_number 1384
_diffrn_reflns_reduction_process 'Lp corrections applied'
_diffrn_reflns_theta_full 25.0
_diffrn_reflns_theta_max 25.0
_diffrn_reflns_theta_min 2.8
_diffrn_standards_decay_% 2.6
_diffrn_standards_interval_count 150
_diffrn_standards_number 3
_exptl_absorpt_coefficient_mu .079
_exptl_absorpt_correction_type none
_exptl_crystal_colour yellow
_exptl_crystal_density_diffrn 1.167
_exptl_crystal_density_method 'not measured'
_exptl_crystal_description block
_exptl_crystal_F_000 532
_exptl_crystal_size_max .38
_exptl_crystal_size_mid .28
_exptl_crystal_size_min .15
_refine_diff_density_max .20
_refine_diff_density_min -.16
_refine_ls_extinction_coef .0023(2)
_refine_ls_extinction_method 'SHELXL97 (Sheldrick, 1997)'
_refine_ls_goodness_of_fit_ref 1.03
_refine_ls_hydrogen_treatment constr
_refine_ls_matrix_type full
_refine_ls_number_parameters 164
_refine_ls_number_reflns 1286
_refine_ls_number_restraints 0
_refine_ls_restrained_S_all 1.03
_refine_ls_R_factor_all .113
_refine_ls_R_factor_gt .039
_refine_ls_shift/su_max .007
_refine_ls_shift/su_mean .001
_refine_ls_structure_factor_coef Fsqd
_refine_ls_weighting_details 'calc w = 1/[\s^2^(Fo^2^)+(0.0598P)^2^+0.1927P] where P = (Fo^2^+2Fc^2^)/3'
_refine_ls_weighting_scheme calc
_refine_ls_wR_factor_ref .125
_reflns_number_gt 716
_reflns_number_total 1286
_reflns_threshold_expression I>2\s(I)
_cod_data_source_file tk6031.cif
_cod_data_source_block I
_cod_depositor_comments
;
The following automatic conversions were performed:

'_chemical_melting_point' value '467--471 K ' was changed to '469(2)'
- the average value was taken and precision was estimated.

Automatic conversion script
Id: cif_fix_values 1646 2011-03-28 12:23:43Z adriana 

The following automatic conversions were performed:

'_chemical_melting_point' value '467--471 K ' was changed to '469(2)'
- the average value was taken and precision was estimated.

Automatic conversion script
Id: cif_fix_values 1715 2011-07-08 13:25:40Z adriana 
;
_cod_original_cell_volume 1407.0(10)
_cod_original_sg_symbol_Hall 'C -2yc '
_cod_original_sg_symbol_H-M 'C c'
_cod_database_code 2200538
_cod_database_fobs_code 2200538

loop_
_symmetry_equiv_pos_as_xyz
'  +x,  +y,  +z'
'  +x,  -y,1/2+z'
'1/2+x,1/2+y,  +z'
1/2+x,1/2-y,1/2+z

loop_
_atom_site_label
_atom_site_fract_x
_atom_site_fract_y
_atom_site_fract_z
_atom_site_U_iso_or_equiv
_atom_site_adp_type
_atom_site_calc_flag
_atom_site_refinement_flags
_atom_site_occupancy
_atom_site_disorder_assembly
_atom_site_disorder_group
_atom_site_type_symbol
O8 1.0616(3) .6239(5) .8706(4) .0831(16) Uani d . 1 . . O
O31 .7736(3) 1.2419(4) .5737(4) .0715(13) Uani d . 1 . . O
N8 .9920(3) .6661(5) .8060(4) .0560(13) Uani d . 1 . . N
N31 .7083(3) 1.0132(4) .5138(3) .0456(12) Uani d . 1 . . N
C1 .8856(3) .8167(6) .7049(4) .0391(13) Uani d . 1 . . C
C2 .8374(4) .9389(6) .6520(4) .0443(14) Uani d . 1 . . C
C3 .7596(4) .9011(6) .5801(4) .0435(13) Uani d . 1 . . C
C4 .7326(3) .7449(6) .5685(4) .0435(14) Uani d . 1 . . C
C5 .7817(3) .6249(6) .6225(4) .0461(14) Uani d . 1 . . C
C6 .8601(3) .6634(6) .6907(4) .0387(13) Uani d . 1 . . C
C7 .9263(4) .5504(5) .7516(5) .0436(12) Uani d . 1 . . C
C9 .9731(4) .8346(6) .7814(4) .0452(14) Uani d . 1 . . C
C31 .7188(4) 1.1701(6) .5101(5) .0494(13) Uani d . 1 . . C
C32 .6599(4) 1.2509(7) .4193(5) .0620(15) Uani d . 1 . . C
C71 .9793(4) .4484(7) .6681(5) .0621(17) Uani d . 1 . . C
C72 .8809(5) .4528(7) .8452(5) .0666(17) Uani d . 1 . . C
C91 .9564(4) .9208(7) .8951(5) .0617(16) Uani d . 1 . . C
C92 1.0550(4) .9052(7) .7178(5) .0687(18) Uani d . 1 . . C
H2 .8545 1.0449 .6645 .050 Uiso d . 1 . . H
H4 .6782 .7212 .5218 .054 Uiso d . 1 . . H
H5 .7626 .5183 .6116 .050 Uiso d . 1 . . H
H31 .6635 .9583 .4625 .086 Uiso d . 1 . . H
H321 .6977 1.3021 .3649 .070 Uiso d . 1 . . H
H322 .6201 1.3267 .4546 .070 Uiso d . 1 . . H
H323 .6209 1.1760 .3794 .070 Uiso d . 1 . . H
H711 .9382 .3706 .6356 .072 Uiso d . 1 . . H
H712 1.0292 .3979 .7090 .072 Uiso d . 1 . . H
H713 1.0028 .5107 .6077 .072 Uiso d . 1 . . H
H721 .9271 .4035 .8923 .075 Uiso d . 1 . . H
H722 .8420 .3731 .8090 .075 Uiso d . 1 . . H
H723 .8426 .5174 .8910 .075 Uiso d . 1 . . H
H911 .9504 1.0305 .8794 .074 Uiso d . 1 . . H
H912 1.0070 .9037 .9473 .074 Uiso d . 1 . . H
H913 .9001 .8840 .9270 .074 Uiso d . 1 . . H
H921 1.0578 .8588 .6423 .082 Uiso d . 1 . . H
H922 1.1109 .8869 .7598 .082 Uiso d . 1 . . H
H923 1.0452 1.0154 .7085 .082 Uiso d . 1 . . H

loop_
_atom_site_aniso_label
_atom_site_aniso_U_11
_atom_site_aniso_U_22
_atom_site_aniso_U_33
_atom_site_aniso_U_12
_atom_site_aniso_U_13
_atom_site_aniso_U_23
O8 .072(3) .077(3) .097(3) .014(3) -.055(3) .009(3)
O31 .069(2) .041(2) .102(3) -.001(2) -.040(2) -.012(2)
N8 .056(3) .055(3) .056(3) .004(3) -.030(2) .002(3)
N31 .045(3) .036(2) .054(3) -.001(2) -.022(2) .003(2)
C1 .031(3) .042(3) .044(3) -.003(2) -.010(2) -.002(2)
C2 .049(3) .030(3) .053(3) -.010(3) -.016(3) .001(2)
C3 .035(3) .048(3) .046(3) -.003(3) -.009(2) .001(3)
C4 .039(2) .041(3) .050(4) .001(2) -.017(3) -.001(2)
C5 .043(3) .045(3) .049(3) -.003(3) -.010(3) -.002(3)
C6 .034(3) .045(4) .036(3) .000(3) -.010(2) -.003(3)
C7 .041(3) .045(3) .044(3) .003(3) -.012(2) .003(3)
C9 .033(3) .060(3) .042(3) -.001(3) -.011(2) .000(3)
C31 .040(3) .044(3) .063(4) .009(3) -.008(3) -.002(3)
C32 .063(3) .052(3) .070(4) .006(3) -.014(3) .010(3)
C71 .054(3) .068(4) .064(4) .019(3) -.015(3) -.012(3)
C72 .074(4) .057(4) .068(4) .000(3) -.011(3) .016(3)
C91 .064(4) .066(4) .054(3) -.003(3) -.022(3) -.014(3)
C92 .044(3) .087(4) .074(4) -.013(3) -.016(3) .013(3)

loop_
_atom_type_symbol
_atom_type_description
_atom_type_scat_dispersion_real
_atom_type_scat_dispersion_imag
_atom_type_scat_source
C C .0033 .0016 'International Tables Vol C Tables 4.2.6.8 and 6.1.1.4'
H H .0000 .0000 'International Tables Vol C Tables 4.2.6.8 and 6.1.1.4'
N N .0061 .0033 'International Tables Vol C Tables 4.2.6.8 and 6.1.1.4'
O O .0106 .0060 'International Tables Vol C Tables 4.2.6.8 and 6.1.1.4'

loop_
_geom_angle_atom_site_label_1
_geom_angle_atom_site_label_2
_geom_angle_atom_site_label_3
_geom_angle
O8 N8 C9 121.1(5)
O8 N8 C7 122.1(4)
C9 N8 C7 116.7(4)
C31 N31 C3 129.2(4)
C31 N31 H31 122
C3 N31 H31 109
C6 C1 C2 122.7(4)
C6 C1 C9 112.3(5)
C2 C1 C9 125.0(5)
C1 C2 C3 117.7(4)
C1 C2 H2 122
C3 C2 H2 120
C4 C3 C2 119.3(4)
C4 C3 N31 117.1(4)
C2 C3 N31 123.6(4)
C5 C4 C3 121.9(5)
C5 C4 H4 120
C3 C4 H4 118
C4 C5 C6 118.2(5)
C4 C5 H5 120
C6 C5 H5 121
C1 C6 C5 120.1(4)
C1 C6 C7 113.2(4)
C5 C6 C7 126.7(5)
N8 C7 C6 98.8(3)
N8 C7 C71 109.0(5)
C6 C7 C71 113.0(4)
N8 C7 C72 110.0(4)
C6 C7 C72 113.8(5)
C71 C7 C72 111.4(4)
N8 C9 C1 99.0(5)
N8 C9 C92 109.6(5)
C1 C9 C92 113.3(4)
N8 C9 C91 109.5(4)
C1 C9 C91 113.5(4)
C92 C9 C91 111.2(5)
O31 C31 N31 123.2(5)
O31 C31 C32 121.9(5)
N31 C31 C32 114.9(5)
C31 C32 H321 111
C31 C32 H322 110
H321 C32 H322 109
C31 C32 H323 110
H321 C32 H323 109
H322 C32 H323 108
C7 C71 H711 110
C7 C71 H712 109
H711 C71 H712 109
C7 C71 H713 110
H711 C71 H713 109
H712 C71 H713 110
C7 C72 H721 110
C7 C72 H722 110
H721 C72 H722 109
C7 C72 H723 110
H721 C72 H723 110
H722 C72 H723 108
C9 C91 H911 109
C9 C91 H912 110
H911 C91 H912 110
C9 C91 H913 109
H911 C91 H913 109
H912 C91 H913 110
C9 C92 H921 109
C9 C92 H922 110
H921 C92 H922 110
C9 C92 H923 109
H921 C92 H923 108
H922 C92 H923 110

loop_
_geom_bond_atom_site_label_1
_geom_bond_atom_site_label_2
_geom_bond_site_symmetry_2
_geom_bond_distance
_geom_bond_publ_flag
O8 N8 . 1.279(5) ?
O31 C31 . 1.224(6) ?
N8 C9 . 1.490(7) ?
N8 C7 . 1.491(7) ?
N31 C31 . 1.348(6) ?
N31 C3 . 1.417(6) ?
N31 H31 . .98 ?
C1 C6 . 1.367(7) ?
C1 C2 . 1.383(7) ?
C1 C9 . 1.520(5) ?
C2 C3 . 1.407(7) ?
C2 H2 . .95 ?
C3 C4 . 1.394(7) ?
C4 C5 . 1.381(7) ?
C4 H4 . .96 ?
C5 C6 . 1.392(6) ?
C5 H5 . .96 ?
C6 C7 . 1.511(7) ?
C7 C71 . 1.516(8) ?
C7 C72 . 1.521(8) ?
C9 C92 . 1.523(8) ?
C9 C91 . 1.527(7) ?
C31 C32 . 1.494(7) ?
C32 H321 . .95 ?
C32 H322 . .96 ?
C32 H323 . .96 ?
C71 H711 . .96 ?
C71 H712 . .95 ?
C71 H713 . .95 ?
C72 H721 . .94 ?
C72 H722 . .97 ?
C72 H723 . .95 ?
C91 H911 . .96 ?
C91 H912 . .94 ?
C91 H913 . .95 ?
C92 H921 . .96 ?
C92 H922 . .94 ?
C92 H923 . .96 ?

loop_
_geom_torsion_atom_site_label_1
_geom_torsion_atom_site_label_2
_geom_torsion_atom_site_label_3
_geom_torsion_atom_site_label_4
_geom_torsion
C6 C1 C2 C3 -.6(8)
C9 C1 C2 C3 177.6(5)
C1 C2 C3 C4 2.3(8)
C1 C2 C3 N31 -175.0(5)
C31 N31 C3 C4 178.9(5)
C31 N31 C3 C2 -3.7(8)
C2 C3 C4 C5 -2.2(8)
N31 C3 C4 C5 175.3(5)
C3 C4 C5 C6 .3(7)
C2 C1 C6 C5 -1.2(7)
C9 C1 C6 C5 -179.6(5)
C2 C1 C6 C7 176.9(5)
C9 C1 C6 C7 -1.5(6)
C4 C5 C6 C1 1.3(7)
C4 C5 C6 C7 -176.5(5)
O8 N8 C7 C6 178.7(5)
C9 N8 C7 C6 -1.5(7)
O8 N8 C7 C71 -63.2(7)
C9 N8 C7 C71 116.7(5)
O8 N8 C7 C72 59.2(7)
C9 N8 C7 C72 -120.9(5)
C1 C6 C7 N8 1.7(6)
C5 C6 C7 N8 179.7(5)
C1 C6 C7 C71 -113.3(5)
C5 C6 C7 C71 64.7(7)
C1 C6 C7 C72 118.3(5)
C5 C6 C7 C72 -63.7(7)
O8 N8 C9 C1 -179.4(5)
C7 N8 C9 C1 .7(6)
O8 N8 C9 C92 61.8(7)
C7 N8 C9 C92 -118.0(5)
O8 N8 C9 C91 -60.5(7)
C7 N8 C9 C91 119.7(5)
C6 C1 C9 N8 .5(5)
C2 C1 C9 N8 -177.8(5)
C6 C1 C9 C92 116.5(6)
C2 C1 C9 C92 -61.9(7)
C6 C1 C9 C91 -115.4(5)
C2 C1 C9 C91 66.2(7)
C3 N31 C31 O31 -5.5(9)
C3 N31 C31 C32 172.9(5)
